data_2217239
loop_
_publ_author_name
'Shustova, Natalia B.'
'Anderson, Oren P.'
'Boltalina, Olga V.'
'Strauss, Steven H.'
'Kareev, Ivan E.'

_publ_section_title
;1,3,7,10,14,17,21,28,31,42,52,55-Dodecakis(trifluoromethyl)-
 1,3,7,10,14,17,21,28,31,42,52,55-dodecahydro(C~60~--<i>I~h~</i>)[5,6]fullerene
;
_journal_coeditor_code OM2195
_journal_issue 1
_journal_name_full 'Acta Crystallographica Section E'
_journal_page_first o159
_journal_page_last o159
_journal_paper_doi 10.1107/S1600536807063647
_journal_volume 64
_journal_year 2008
_chemical_formula_iupac 'C72 F36'
_chemical_formula_moiety 'C72 F36'
_chemical_formula_sum 'C72 F36'
_chemical_formula_weight 1548.72
_chemical_name_systematic
;1,3,7,10,14,17,21,28,31,42,52,55-Dodecakis(trifluoromethyl)-
1,3,7,10,14,17,21,28,31,42,52,55-dodecahydro(C~60~---I<i>~h~</i>)[5,6]fullerene
;
_space_group_IT_number 14
_symmetry_cell_setting monoclinic
_symmetry_space_group_name_Hall '-P 2yn'
_symmetry_space_group_name_H-M 'P 1 21/n 1'
_atom_sites_solution_primary direct
_atom_sites_solution_secondary difmap
_audit_creation_method SHELXL-97
_cell_angle_alpha 90.00
_cell_angle_beta 90.2880(10)
_cell_angle_gamma 90.00
_cell_formula_units_Z 4
_cell_length_a 12.2475(2)
_cell_length_b 20.0326(4)
_cell_length_c 20.3782(4)
_cell_measurement_reflns_used 9667
_cell_measurement_temperature 100.0(10)
_cell_measurement_theta_max 26.74
_cell_measurement_theta_min 1.94
_cell_volume 4999.71(16)
_computing_cell_refinement 'APEX2 (Bruker, 2000)'
_computing_data_collection 'APEX2 (Bruker, 2000)'
_computing_data_reduction 'APEX2 (Bruker, 2000)'
_computing_molecular_graphics 'SHELXTL (Bruker, 2000)'
_computing_publication_material 'SHELXTL (Bruker, 2000)'
_computing_structure_refinement 'SHELXTL (Bruker, 2000)'
_computing_structure_solution 'SHELXTL (Bruker, 2000)'
_diffrn_ambient_temperature 100.0(10)
_diffrn_detector_area_resol_mean 0
_diffrn_measured_fraction_theta_full 0.999
_diffrn_measured_fraction_theta_max 0.999
_diffrn_measurement_device_type 'Bruker Kappa APEXII diffractometer'
_diffrn_measurement_method '\f and \w'
_diffrn_radiation_monochromator graphite
_diffrn_radiation_source 'fine-focus sealed tube'
_diffrn_radiation_type MoK\a
_diffrn_radiation_wavelength 0.71073
_diffrn_reflns_av_R_equivalents 0.0791
_diffrn_reflns_av_sigmaI/netI 0.0529
_diffrn_reflns_limit_h_max 15
_diffrn_reflns_limit_h_min -15
_diffrn_reflns_limit_k_max 25
_diffrn_reflns_limit_k_min -25
_diffrn_reflns_limit_l_max 25
_diffrn_reflns_limit_l_min -25
_diffrn_reflns_number 123040
_diffrn_reflns_theta_full 26.74
_diffrn_reflns_theta_max 26.74
_diffrn_reflns_theta_min 1.94
_diffrn_standards_decay_% 0
_diffrn_standards_interval_count 0
_diffrn_standards_interval_time 0
_diffrn_standards_number 0
_exptl_absorpt_coefficient_mu 0.215
_exptl_absorpt_correction_T_max 0.9824
_exptl_absorpt_correction_T_min 0.9733
_exptl_absorpt_correction_type multi-scan
_exptl_absorpt_process_details '(SADABS; Sheldrick, 2003)'
_exptl_crystal_colour red
_exptl_crystal_density_diffrn 2.057
_exptl_crystal_density_method 'not measured'
_exptl_crystal_description plate
_exptl_crystal_F_000 3024
_exptl_crystal_size_max 0.13
_exptl_crystal_size_mid 0.10
_exptl_crystal_size_min 0.08
_refine_diff_density_max 0.469
_refine_diff_density_min -0.324
_refine_ls_extinction_method none
_refine_ls_goodness_of_fit_ref 1.034
_refine_ls_matrix_type full
_refine_ls_number_parameters 1030
_refine_ls_number_reflns 10625
_refine_ls_number_restraints 24
_refine_ls_restrained_S_all 1.034
_refine_ls_R_factor_all 0.1065
_refine_ls_R_factor_gt 0.0585
_refine_ls_shift/su_max 0.000
_refine_ls_shift/su_mean 0.000
_refine_ls_structure_factor_coef Fsqd
_refine_ls_weighting_details 'calc w=1/[\s^2^(Fo^2^)+(0.0661P)^2^+8.0347P] where P=(Fo^2^+2Fc^2^)/3'
_refine_ls_weighting_scheme calc
_refine_ls_wR_factor_gt 0.1372
_refine_ls_wR_factor_ref 0.1603
_reflns_number_gt 6628
_reflns_number_total 10625
_reflns_threshold_expression >2sigma(I)
_cod_data_source_file om2195.cif
_cod_data_source_block I
_cod_depositor_comments
;
The following automatic conversions were performed:
'_symmetry_cell_setting' value 'Monoclinic' changed to 'monoclinic'
according to '/home/saulius/struct/CIF-dictionaries/cif_core.dic'
dictionary named 'cif_core.dic' version 2.4.1 from 2010-06-29.

Automatic conversion script
Id: cif_fix_enum 1527 2010-12-29 10:47:43Z saulius 

The following automatic conversions were performed:

'_symmetry_cell_setting' value 'Monoclinic' changed to 'monoclinic'
according to /home/saulius/struct/CIF-dictionaries/cif_core.dic
dictionary named 'cif_core.dic' version 2.4.1 from 2010-06-29.

Automatic conversion script
Id: cif_fix_values 1715 2011-07-08 13:25:40Z adriana 
;
_cod_original_sg_symbol_H-M 'P 21/n'
_cod_database_code 2217239
_cod_database_fobs_code 2217239

loop_
_symmetry_equiv_pos_as_xyz
'x, y, z'
'-x+1/2, y+1/2, -z+1/2'
'-x, -y, -z'
'x-1/2, -y-1/2, z-1/2'

loop_
_atom_site_type_symbol
_atom_site_label
_atom_site_fract_x
_atom_site_fract_y
_atom_site_fract_z
_atom_site_U_iso_or_equiv
_atom_site_adp_type
_atom_site_calc_flag
_atom_site_refinement_flags
_atom_site_occupancy
_atom_site_disorder_assembly
_atom_site_disorder_group
C C1 0.4855(3) 0.67541(16) 0.32301(18) 0.0281(8) Uani d . 1 A .
C C2 0.5362(3) 0.65158(16) 0.25856(18) 0.0261(8) Uani d . 1 . .
C C3 0.4941(3) 0.69245(16) 0.19950(18) 0.0270(8) Uani d . 1 . .
C C4 0.3812(3) 0.71086(15) 0.22733(18) 0.0263(8) Uani d . 1 . .
C C5 0.3759(3) 0.70147(16) 0.29550(18) 0.0265(8) Uani d . 1 . .
C C6 0.2766(3) 0.69039(16) 0.32575(19) 0.0288(8) Uani d . 1 . .
C C7 0.2638(3) 0.64990(17) 0.38908(19) 0.0309(8) Uani d . 1 B .
C C8 0.3618(3) 0.60429(18) 0.39386(18) 0.0291(8) Uani d . 1 . .
C C9 0.4609(3) 0.61651(18) 0.36757(18) 0.0304(8) Uani d . 1 . .
C C10 0.5318(3) 0.55292(17) 0.37014(19) 0.0296(8) Uani d . 1 . .
C C11 0.5710(3) 0.53723(17) 0.30263(18) 0.0272(8) Uani d . 1 . .
C C12 0.5744(3) 0.58830(16) 0.25145(18) 0.0255(8) Uani d . 1 . .
C C13 0.5778(3) 0.55262(16) 0.18887(18) 0.0256(8) Uani d . 1 . .
C C14 0.5478(3) 0.58606(16) 0.12551(18) 0.0261(8) Uani d . 1 . .
C C15 0.4761(3) 0.64757(15) 0.14044(17) 0.0243(7) Uani d . 1 . .
C C16 0.3820(3) 0.64371(16) 0.10646(17) 0.0257(8) Uani d . 1 . .
C C17 0.2825(3) 0.68634(16) 0.11813(18) 0.0267(8) Uani d . 1 . .
C C18 0.2864(3) 0.70968(15) 0.18978(19) 0.0275(8) Uani d . 1 . .
C C19 0.1856(3) 0.69632(15) 0.22081(18) 0.0258(8) Uani d . 1 . .
C C20 0.1806(3) 0.68786(16) 0.28802(19) 0.0281(8) Uani d . 1 . .
C C21 0.0902(3) 0.64666(17) 0.32089(19) 0.0296(8) Uani d . 1 . .
C C22 0.1577(3) 0.61088(17) 0.37402(18) 0.0288(8) Uani d . 1 . .
C C23 0.1516(3) 0.54476(17) 0.38277(18) 0.0286(8) Uani d . 1 . .
C C24 0.2478(3) 0.50418(17) 0.40167(18) 0.0299(8) Uani d . 1 . .
C C25 0.3489(3) 0.53305(17) 0.40760(18) 0.0296(8) Uani d . 1 . .
C C26 0.4460(3) 0.49969(18) 0.38851(19) 0.0305(8) Uani d . 1 . .
C C27 0.4398(3) 0.43805(16) 0.35908(18) 0.0291(8) Uani d . 1 . .
C C28 0.5176(3) 0.41480(17) 0.30469(19) 0.0287(8) Uani d . 1 . .
C C29 0.5666(3) 0.47649(17) 0.27315(19) 0.0272(8) Uani d . 1 . .
C C30 0.5707(3) 0.48579(16) 0.20122(18) 0.0250(8) Uani d . 1 . .
C C31 0.5270(3) 0.43556(16) 0.15223(19) 0.0287(8) Uani d . 1 . .
C C32 0.4551(3) 0.47340(17) 0.10231(18) 0.0268(8) Uani d . 1 . .
C C33 0.4661(3) 0.54056(17) 0.08970(17) 0.0263(8) Uani d . 1 . .
C C34 0.3720(3) 0.57849(16) 0.07406(17) 0.0258(8) Uani d . 1 . .
C C35 0.2707(3) 0.54783(16) 0.06645(17) 0.0267(8) Uani d . 1 . .
C C36 0.1713(3) 0.58109(17) 0.08977(18) 0.0274(8) Uani d . 1 . .
C C37 0.1775(3) 0.64362(16) 0.11863(18) 0.0272(8) Uani d . 1 . .
C C38 0.1177(3) 0.65612(16) 0.17592(18) 0.0268(8) Uani d . 1 . .
C C39 0.0511(3) 0.60700(17) 0.20200(19) 0.0277(8) Uani d . 1 . .
C C40 0.0458(3) 0.59568(17) 0.27249(19) 0.0284(8) Uani d . 1 . .
C C41 0.0289(3) 0.53056(17) 0.2855(2) 0.0303(8) Uani d . 1 . .
C C42 0.0679(3) 0.49851(17) 0.34864(19) 0.0300(8) Uani d . 1 . .
C C43 0.1407(3) 0.43805(16) 0.3320(2) 0.0300(8) Uani d . 1 . .
C C44 0.2397(3) 0.44086(16) 0.37059(19) 0.0295(8) Uani d . 1 . .
C C45 0.3354(3) 0.40920(16) 0.34837(19) 0.0289(8) Uani d . 1 . .
C C46 0.3330(3) 0.37552(16) 0.28586(19) 0.0290(8) Uani d . 1 . .
C C47 0.4370(3) 0.38438(15) 0.25475(19) 0.0280(8) Uani d . 1 . .
C C48 0.4406(3) 0.39327(15) 0.18807(19) 0.0265(8) Uani d . 1 . .
C C49 0.3412(3) 0.39306(16) 0.15049(19) 0.0291(8) Uani d . 1 . .
C C50 0.3505(3) 0.44281(16) 0.09845(19) 0.0283(8) Uani d . 1 . .
C C51 0.2605(3) 0.47880(17) 0.07770(18) 0.0285(8) Uani d . 1 . .
C C52 0.1432(3) 0.46134(17) 0.09818(19) 0.0295(8) Uani d . 1 . .
C C53 0.0984(3) 0.53129(17) 0.11393(18) 0.0280(8) Uani d . 1 . .
C C54 0.0390(3) 0.54503(17) 0.17000(19) 0.0295(8) Uani d . 1 . .
C C55 0.0065(3) 0.49235(17) 0.2208(2) 0.0316(9) Uani d . 1 . .
C C56 0.0844(3) 0.43415(16) 0.2148(2) 0.0292(8) Uani d . 1 . .
C C57 0.1400(3) 0.40745(16) 0.2726(2) 0.0298(8) Uani d . 1 . .
C C58 0.2379(3) 0.37374(15) 0.2490(2) 0.0284(8) Uani d . 1 . .
C C59 0.2419(3) 0.38264(15) 0.18070(19) 0.0287(8) Uani d . 1 . .
C C60 0.1450(3) 0.42110(16) 0.1605(2) 0.0293(8) Uani d . 1 . .
C C61 0.6113(3) 0.39149(17) 0.1164(2) 0.0319(9) Uani d . 1 . .
C C62 0.6463(3) 0.60561(17) 0.08318(19) 0.0304(8) Uani d . 1 . .
C C63 0.5671(3) 0.75369(17) 0.1838(2) 0.0321(9) Uani d . 1 . .
C C64 0.2726(3) 0.74343(17) 0.0683(2) 0.0332(9) Uani d . 1 . .
C C65 0.5998(3) 0.36236(18) 0.3293(2) 0.0343(9) Uani d . 1 . .
C C66 0.6245(3) 0.5595(2) 0.4209(2) 0.0370(9) Uani d . 1 . .
C C67 0.5543(3) 0.73045(18) 0.3590(2) 0.0359(9) Uani d D 1 . .
C C68 0.2572(3) 0.69083(19) 0.4531(2) 0.0383(10) Uani d D 1 . .
C C69 -0.0057(3) 0.69122(18) 0.3437(2) 0.0368(9) Uani d . 1 . .
C C70 -0.0227(3) 0.47745(19) 0.3963(2) 0.0373(9) Uani d . 1 . .
C C71 -0.1144(3) 0.47384(19) 0.2125(2) 0.0384(10) Uani d . 1 . .
C C72 0.0861(3) 0.42380(18) 0.0419(2) 0.0370(9) Uani d . 1 . .
F F611 0.66741(18) 0.35333(10) 0.15730(12) 0.0434(6) Uani d . 1 . .
F F612 0.68207(17) 0.42821(10) 0.08279(11) 0.0373(5) Uani d . 1 . .
F F613 0.56072(18) 0.35232(10) 0.07283(12) 0.0410(6) Uani d . 1 . .
F F621 0.70069(18) 0.55188(10) 0.06297(12) 0.0403(6) Uani d . 1 . .
F F622 0.71669(18) 0.64290(11) 0.11774(12) 0.0442(6) Uani d . 1 . .
F F623 0.61639(17) 0.63995(10) 0.03062(11) 0.0384(5) Uani d . 1 . .
F F631 0.5620(2) 0.77039(14) 0.12184(13) 0.0643(8) Uani d . 1 . .
F F632 0.67022(18) 0.74309(11) 0.19896(14) 0.0543(7) Uani d . 1 . .
F F633 0.5364(2) 0.80616(11) 0.21872(15) 0.0622(8) Uani d . 1 . .
F F641 0.2722(2) 0.71984(11) 0.00726(11) 0.0434(6) Uani d . 1 . .
F F642 0.35450(18) 0.78687(10) 0.07388(12) 0.0454(6) Uani d . 1 . .
F F643 0.17957(18) 0.77742(10) 0.07661(11) 0.0380(5) Uani d . 1 . .
F F651 0.66163(19) 0.33893(11) 0.28142(12) 0.0473(6) Uani d . 1 . .
F F652 0.54784(19) 0.31059(11) 0.35540(14) 0.0556(7) Uani d . 1 . .
F F653 0.6656(2) 0.38666(12) 0.37444(13) 0.0544(7) Uani d . 1 . .
F F661 0.58658(19) 0.58067(12) 0.47871(11) 0.0444(6) Uani d . 1 . .
F F662 0.69862(18) 0.60371(12) 0.40074(12) 0.0466(6) Uani d . 1 . .
F F663 0.67566(18) 0.50196(11) 0.43147(12) 0.0450(6) Uani d . 1 . .
F F691 -0.0706(2) 0.66045(12) 0.38405(16) 0.0645(8) Uani d . 1 . .
F F692 -0.0640(3) 0.71067(16) 0.29227(15) 0.0817(10) Uani d . 1 . .
F F693 0.0276(2) 0.74630(12) 0.37154(17) 0.0721(9) Uani d . 1 . .
F F701 0.0194(2) 0.45074(11) 0.45045(12) 0.0495(6) Uani d . 1 . .
F F702 -0.0892(2) 0.43242(12) 0.36954(14) 0.0561(7) Uani d . 1 . .
F F703 -0.08363(18) 0.52964(11) 0.41401(12) 0.0437(6) Uani d . 1 . .
F F711 -0.14409(19) 0.42251(12) 0.24751(15) 0.0563(7) Uani d . 1 . .
F F712 -0.1373(2) 0.45961(14) 0.15034(14) 0.0615(8) Uani d . 1 . .
F F713 -0.17832(17) 0.52528(11) 0.22916(14) 0.0541(7) Uani d . 1 . .
F F721 -0.01828(17) 0.40987(11) 0.05478(12) 0.0436(6) Uani d . 1 . .
F F722 0.08801(18) 0.45966(11) -0.01372(11) 0.0404(6) Uani d . 1 . .
F F723 0.13747(19) 0.36623(11) 0.03010(13) 0.0477(6) Uani d . 1 . .
F F671 0.6544(3) 0.7341(2) 0.3353(2) 0.0493(10) Uani d PD 0.85 A 1
F F672 0.5621(3) 0.71815(17) 0.42302(16) 0.0482(8) Uani d PD 0.85 A 1
F F673 0.5079(3) 0.79036(15) 0.35302(19) 0.0495(9) Uani d PD 0.85 A 1
F F683 0.1721(7) 0.7319(5) 0.4531(3) 0.053(3) Uani d PD 0.73(3) B 3
F F682 0.2451(8) 0.6501(3) 0.5031(3) 0.0484(18) Uani d PD 0.73(3) B 3
F F681 0.3460(6) 0.7265(3) 0.4605(4) 0.052(2) Uani d PD 0.73(3) B 3
F F674 0.6599(14) 0.7149(12) 0.3663(12) 0.053(7) Uani d PD 0.15 A 2
F F675 0.5137(17) 0.7459(8) 0.4186(8) 0.052(6) Uani d PD 0.15 A 2
F F676 0.5494(15) 0.7873(8) 0.3230(8) 0.038(5) Uani d PD 0.15 A 2
F F685 0.229(4) 0.7544(8) 0.4420(7) 0.071(8) Uani d PD 0.27(3) B 4
F F684 0.187(3) 0.6685(15) 0.4960(12) 0.087(11) Uani d PD 0.27(3) B 4
F F686 0.3519(15) 0.697(2) 0.4868(17) 0.098(13) Uani d PD 0.27(3) B 4

loop_
_atom_site_aniso_label
_atom_site_aniso_U_11
_atom_site_aniso_U_22
_atom_site_aniso_U_33
_atom_site_aniso_U_12
_atom_site_aniso_U_13
_atom_site_aniso_U_23
C1 0.0258(19) 0.0214(17) 0.037(2) -0.0020(14) -0.0058(16) -0.0025(15)
C2 0.0190(17) 0.0234(17) 0.036(2) -0.0072(14) -0.0026(15) 0.0017(15)
C3 0.0206(18) 0.0193(16) 0.041(2) -0.0019(14) 0.0005(16) 0.0006(15)
C4 0.0258(19) 0.0122(15) 0.041(2) -0.0026(13) -0.0005(16) -0.0027(14)
C5 0.0254(19) 0.0169(16) 0.037(2) -0.0008(14) -0.0038(16) -0.0061(14)
C6 0.028(2) 0.0185(16) 0.040(2) 0.0029(14) 0.0015(17) -0.0076(15)
C7 0.029(2) 0.0241(18) 0.040(2) 0.0020(15) 0.0007(17) -0.0018(16)
C8 0.030(2) 0.0291(18) 0.029(2) -0.0012(15) -0.0023(16) -0.0019(15)
C9 0.028(2) 0.0295(19) 0.034(2) -0.0001(15) -0.0045(17) -0.0017(16)
C10 0.0224(19) 0.0288(18) 0.038(2) -0.0013(15) -0.0034(16) 0.0037(16)
C11 0.0141(17) 0.0282(18) 0.039(2) 0.0015(14) -0.0035(15) 0.0041(16)
C12 0.0144(16) 0.0233(17) 0.039(2) -0.0023(13) -0.0025(15) 0.0029(15)
C13 0.0143(16) 0.0242(17) 0.038(2) 0.0012(13) 0.0008(15) 0.0008(15)
C14 0.0204(18) 0.0190(16) 0.039(2) -0.0008(14) 0.0011(16) -0.0006(15)
C15 0.0222(18) 0.0178(16) 0.033(2) -0.0009(13) 0.0020(15) 0.0026(14)
C16 0.0245(19) 0.0201(16) 0.032(2) -0.0001(14) -0.0006(16) 0.0026(14)
C17 0.0251(19) 0.0190(16) 0.036(2) -0.0007(14) -0.0017(16) -0.0016(14)
C18 0.0267(19) 0.0114(15) 0.044(2) 0.0018(13) -0.0010(17) 0.0023(14)
C19 0.0234(18) 0.0120(15) 0.042(2) 0.0041(13) -0.0020(16) 0.0007(14)
C20 0.0255(19) 0.0179(16) 0.041(2) 0.0040(14) -0.0005(17) -0.0027(15)
C21 0.0217(18) 0.0215(17) 0.046(2) 0.0045(14) 0.0030(17) 0.0014(16)
C22 0.0234(19) 0.0249(17) 0.038(2) 0.0026(15) 0.0047(16) -0.0039(15)
C23 0.0243(19) 0.0265(18) 0.035(2) 0.0022(15) 0.0077(16) 0.0009(15)
C24 0.029(2) 0.0268(18) 0.034(2) 0.0008(15) 0.0035(16) 0.0068(15)
C25 0.029(2) 0.0273(18) 0.032(2) 0.0038(15) -0.0023(16) 0.0035(15)
C26 0.0256(19) 0.0311(19) 0.035(2) 0.0030(15) -0.0038(16) 0.0105(16)
C27 0.028(2) 0.0218(17) 0.038(2) 0.0042(15) -0.0001(17) 0.0108(15)
C28 0.0211(18) 0.0233(17) 0.042(2) 0.0041(14) -0.0001(16) 0.0080(15)
C29 0.0147(17) 0.0248(17) 0.042(2) 0.0032(14) -0.0013(16) 0.0052(15)
C30 0.0114(16) 0.0209(16) 0.043(2) 0.0005(13) 0.0009(15) 0.0039(15)
C31 0.0212(18) 0.0206(16) 0.044(2) 0.0035(14) 0.0038(17) 0.0020(15)
C32 0.0192(18) 0.0249(17) 0.036(2) 0.0020(14) 0.0013(16) -0.0038(15)
C33 0.0219(18) 0.0263(18) 0.031(2) -0.0013(14) 0.0042(15) -0.0010(15)
C34 0.0272(19) 0.0203(16) 0.030(2) 0.0016(14) -0.0014(16) 0.0004(14)
C35 0.0274(19) 0.0246(17) 0.028(2) 0.0001(15) -0.0044(16) -0.0042(15)
C36 0.0221(18) 0.0252(17) 0.035(2) 0.0013(14) -0.0087(16) 0.0003(15)
C37 0.0217(18) 0.0188(16) 0.041(2) 0.0040(14) -0.0099(16) 0.0043(15)
C38 0.0209(18) 0.0205(16) 0.039(2) 0.0082(14) -0.0050(16) -0.0006(15)
C39 0.0154(17) 0.0245(17) 0.043(2) 0.0036(14) -0.0036(16) -0.0015(16)
C40 0.0153(17) 0.0251(18) 0.045(2) 0.0028(14) 0.0011(16) -0.0017(16)
C41 0.0122(17) 0.0249(18) 0.054(2) 0.0007(14) 0.0053(16) 0.0013(16)
C42 0.0216(19) 0.0227(17) 0.046(2) 0.0035(14) 0.0046(17) -0.0001(16)
C43 0.0229(19) 0.0197(16) 0.047(2) -0.0028(14) 0.0055(17) 0.0084(16)
C44 0.0269(19) 0.0203(17) 0.041(2) 0.0024(15) 0.0057(17) 0.0091(15)
C45 0.0225(19) 0.0201(16) 0.044(2) 0.0032(14) 0.0042(17) 0.0116(16)
C46 0.0251(19) 0.0140(15) 0.048(2) 0.0012(14) 0.0061(17) 0.0075(15)
C47 0.0221(18) 0.0126(15) 0.049(2) 0.0041(13) 0.0039(17) 0.0043(15)
C48 0.0209(18) 0.0144(15) 0.044(2) 0.0031(13) 0.0050(16) -0.0012(15)
C49 0.030(2) 0.0123(15) 0.045(2) 0.0028(14) 0.0000(17) -0.0057(15)
C50 0.0262(19) 0.0205(16) 0.038(2) 0.0005(14) 0.0016(16) -0.0096(15)
C51 0.028(2) 0.0245(17) 0.033(2) -0.0007(15) -0.0023(16) -0.0049(15)
C52 0.0221(18) 0.0239(17) 0.043(2) -0.0032(14) -0.0028(16) -0.0049(16)
C53 0.0207(18) 0.0229(17) 0.040(2) -0.0018(14) -0.0100(17) -0.0016(15)
C54 0.0155(17) 0.0265(18) 0.046(2) 0.0022(14) -0.0073(17) 0.0005(16)
C55 0.0210(19) 0.0239(17) 0.050(2) 0.0014(15) -0.0040(17) -0.0033(16)
C56 0.0207(18) 0.0176(16) 0.049(2) -0.0057(14) -0.0013(17) -0.0015(15)
C57 0.0226(19) 0.0173(16) 0.049(2) -0.0031(14) 0.0066(17) 0.0028(16)
C58 0.0220(18) 0.0126(15) 0.051(2) -0.0026(13) 0.0027(17) 0.0032(15)
C59 0.0242(19) 0.0125(15) 0.049(2) -0.0029(14) -0.0005(17) -0.0038(15)
C60 0.0224(18) 0.0172(16) 0.048(2) -0.0056(14) -0.0052(17) -0.0070(16)
C61 0.0238(19) 0.0213(17) 0.051(2) 0.0021(15) 0.0038(18) 0.0029(17)
C62 0.0258(19) 0.0238(17) 0.042(2) -0.0010(15) -0.0019(17) 0.0010(16)
C63 0.029(2) 0.0204(17) 0.047(3) -0.0020(15) -0.0047(18) -0.0001(16)
C64 0.032(2) 0.0247(18) 0.043(2) 0.0020(16) -0.0024(18) -0.0010(16)
C65 0.026(2) 0.0307(19) 0.046(2) 0.0053(16) -0.0017(19) 0.0082(18)
C66 0.033(2) 0.038(2) 0.040(2) -0.0013(18) 0.0011(19) 0.0016(18)
C67 0.036(2) 0.0260(19) 0.046(3) 0.0007(17) -0.005(2) -0.0014(18)
C68 0.031(2) 0.037(2) 0.047(3) 0.0044(18) 0.002(2) -0.0036(19)
C69 0.031(2) 0.0223(18) 0.057(3) 0.0032(16) 0.005(2) -0.0009(18)
C70 0.027(2) 0.030(2) 0.055(3) 0.0034(17) 0.0069(19) 0.0010(19)
C71 0.025(2) 0.028(2) 0.062(3) -0.0004(16) -0.002(2) -0.0018(19)
C72 0.030(2) 0.0283(19) 0.053(3) -0.0001(16) -0.0042(19) -0.0043(18)
F611 0.0351(13) 0.0351(12) 0.0601(15) 0.0167(10) 0.0077(11) 0.0090(11)
F612 0.0268(11) 0.0299(11) 0.0552(15) -0.0001(9) 0.0107(10) 0.0003(10)
F613 0.0332(12) 0.0303(11) 0.0596(15) -0.0014(10) 0.0070(11) -0.0124(11)
F621 0.0335(12) 0.0294(11) 0.0582(15) 0.0038(9) 0.0150(11) 0.0024(10)
F622 0.0295(12) 0.0463(13) 0.0568(15) -0.0131(10) 0.0028(11) -0.0060(11)
F623 0.0353(12) 0.0332(11) 0.0469(14) 0.0025(10) 0.0066(10) 0.0107(10)
F631 0.081(2) 0.0622(17) 0.0494(16) -0.0450(15) -0.0112(14) 0.0190(13)
F632 0.0266(13) 0.0378(13) 0.099(2) -0.0113(10) -0.0084(13) 0.0184(13)
F633 0.0525(16) 0.0208(11) 0.113(2) -0.0118(11) 0.0281(16) -0.0185(13)
F641 0.0544(15) 0.0365(12) 0.0393(13) 0.0126(11) -0.0003(11) 0.0032(10)
F642 0.0408(14) 0.0290(11) 0.0665(17) -0.0070(10) -0.0039(12) 0.0125(11)
F643 0.0389(13) 0.0260(11) 0.0491(14) 0.0120(9) -0.0011(11) 0.0040(10)
F651 0.0361(13) 0.0443(13) 0.0614(16) 0.0199(11) 0.0063(12) 0.0104(12)
F652 0.0367(14) 0.0359(13) 0.094(2) 0.0083(11) 0.0104(13) 0.0347(13)
F653 0.0512(15) 0.0426(14) 0.0690(17) 0.0148(12) -0.0237(14) 0.0061(12)
F661 0.0415(14) 0.0528(14) 0.0388(14) 0.0036(11) -0.0072(11) -0.0017(11)
F662 0.0346(13) 0.0507(14) 0.0544(15) -0.0133(11) -0.0103(11) 0.0043(12)
F663 0.0346(13) 0.0448(13) 0.0555(15) 0.0086(10) -0.0135(11) 0.0074(11)
F691 0.0446(15) 0.0362(13) 0.113(2) 0.0098(11) 0.0424(16) 0.0128(14)
F692 0.074(2) 0.098(2) 0.073(2) 0.0656(19) -0.0051(17) -0.0033(17)
F693 0.0493(16) 0.0376(14) 0.129(3) -0.0004(12) 0.0221(17) -0.0352(16)
F701 0.0457(15) 0.0439(14) 0.0593(16) 0.0109(11) 0.0173(13) 0.0149(12)
F702 0.0404(14) 0.0476(14) 0.0804(19) -0.0206(12) 0.0209(13) -0.0129(13)
F703 0.0318(12) 0.0373(12) 0.0620(16) 0.0084(10) 0.0157(11) 0.0038(11)
F711 0.0288(13) 0.0411(13) 0.099(2) -0.0082(11) -0.0040(13) 0.0223(14)
F712 0.0333(14) 0.0794(19) 0.0718(19) -0.0195(13) -0.0062(13) -0.0171(15)
F713 0.0206(12) 0.0375(13) 0.104(2) 0.0058(10) -0.0067(13) -0.0081(13)
F721 0.0272(12) 0.0411(13) 0.0625(16) -0.0110(10) -0.0054(11) -0.0079(11)
F722 0.0313(12) 0.0418(13) 0.0480(14) -0.0013(10) -0.0068(10) -0.0073(11)
F723 0.0420(14) 0.0300(12) 0.0708(17) 0.0022(10) -0.0099(12) -0.0172(11)
F671 0.0317(18) 0.049(3) 0.067(3) -0.0191(16) 0.0003(18) -0.017(2)
F672 0.059(2) 0.044(2) 0.0416(19) -0.0163(17) -0.0143(17) -0.0033(16)
F673 0.053(2) 0.0257(15) 0.070(3) -0.0019(16) -0.0240(19) -0.0106(17)
F683 0.060(4) 0.049(4) 0.048(3) 0.024(3) 0.003(3) -0.013(3)
F682 0.065(4) 0.045(2) 0.035(2) 0.002(2) 0.000(2) -0.0006(17)
F681 0.053(3) 0.046(3) 0.058(4) -0.014(2) -0.003(2) -0.018(2)
F674 0.044(12) 0.044(13) 0.072(18) -0.008(9) -0.008(12) -0.003(11)
F675 0.084(16) 0.024(9) 0.047(12) 0.011(9) -0.008(11) -0.014(8)
F676 0.036(11) 0.025(8) 0.052(13) -0.006(7) 0.017(8) -0.008(8)
F685 0.12(2) 0.039(7) 0.057(8) 0.012(10) 0.021(9) -0.003(5)
F684 0.12(2) 0.075(15) 0.065(11) -0.039(16) 0.039(14) -0.023(10)
F686 0.059(9) 0.15(3) 0.087(18) 0.033(13) -0.028(10) -0.082(18)

loop_
_atom_type_symbol
_atom_type_description
_atom_type_scat_dispersion_real
_atom_type_scat_dispersion_imag
_atom_type_scat_source
C C 0.0033 0.0016 'International Tables Vol C Tables 4.2.6.8 and 6.1.1.4'
F F 0.0171 0.0103 'International Tables Vol C Tables 4.2.6.8 and 6.1.1.4'

loop_
_geom_angle_atom_site_label_1
_geom_angle_atom_site_label_2
_geom_angle_atom_site_label_3
_geom_angle
C9 C1 C2 110.7(3)
C9 C1 C5 107.7(3)
C2 C1 C5 98.6(3)
C9 C1 C67 112.0(3)
C2 C1 C67 113.7(3)
C5 C1 C67 113.4(3)
C12 C2 C1 121.5(3)
C12 C2 C3 121.7(3)
C1 C2 C3 111.6(3)
C15 C3 C4 107.8(3)
C15 C3 C2 110.6(3)
C4 C3 C2 97.9(3)
C15 C3 C63 112.7(3)
C4 C3 C63 113.9(3)
C2 C3 C63 112.9(3)
C18 C4 C5 120.1(3)
C18 C4 C3 122.9(3)
C5 C4 C3 112.2(3)
C6 C5 C4 120.5(3)
C6 C5 C1 123.3(3)
C4 C5 C1 111.1(3)
C5 C6 C20 119.9(3)
C5 C6 C7 123.6(3)
C20 C6 C7 110.7(3)
C8 C7 C6 106.9(3)
C8 C7 C68 108.2(3)
C6 C7 C68 115.9(3)
C8 C7 C22 111.9(3)
C6 C7 C22 100.9(3)
C68 C7 C22 112.9(3)
C9 C8 C25 110.5(3)
C9 C8 C7 125.4(3)
C25 C8 C7 121.1(3)
C8 C9 C1 124.0(3)
C8 C9 C10 110.1(3)
C1 C9 C10 123.2(3)
C11 C10 C66 113.5(3)
C11 C10 C9 109.0(3)
C66 C10 C9 111.5(3)
C11 C10 C26 107.5(3)
C66 C10 C26 113.4(3)
C9 C10 C26 101.2(3)
C29 C11 C12 108.2(3)
C29 C11 C10 125.8(3)
C12 C11 C10 121.4(3)
C2 C12 C11 124.5(3)
C2 C12 C13 124.1(3)
C11 C12 C13 106.3(3)
C30 C13 C12 108.4(3)
C30 C13 C14 125.6(3)
C12 C13 C14 121.6(3)
C13 C14 C33 107.5(3)
C13 C14 C62 114.1(3)
C33 C14 C62 113.4(3)
C13 C14 C15 108.9(3)
C33 C14 C15 101.3(3)
C62 C14 C15 110.9(3)
C16 C15 C3 124.3(3)
C16 C15 C14 109.9(3)
C3 C15 C14 123.2(3)
C15 C16 C34 110.6(3)
C15 C16 C17 125.3(3)
C34 C16 C17 120.6(3)
C16 C17 C64 112.3(3)
C16 C17 C18 107.5(3)
C64 C17 C18 113.9(3)
C16 C17 C37 111.2(3)
C64 C17 C37 110.8(3)
C18 C17 C37 100.6(3)
C4 C18 C19 119.1(3)
C4 C18 C17 123.5(3)
C19 C18 C17 110.1(3)
C20 C19 C18 120.6(3)
C20 C19 C38 121.4(3)
C18 C19 C38 108.5(3)
C19 C20 C6 119.9(3)
C19 C20 C21 122.2(3)
C6 C20 C21 112.6(3)
C40 C21 C22 109.5(3)
C40 C21 C20 109.5(3)
C22 C21 C20 99.9(3)
C40 C21 C69 108.3(3)
C22 C21 C69 117.6(3)
C20 C21 C69 111.7(3)
C23 C22 C21 121.7(3)
C23 C22 C7 121.4(3)
C21 C22 C7 110.7(3)
C22 C23 C24 122.2(3)
C22 C23 C42 124.8(3)
C24 C23 C42 108.3(3)
C25 C24 C44 118.5(3)
C25 C24 C23 120.5(3)
C44 C24 C23 108.7(3)
C24 C25 C26 122.3(3)
C24 C25 C8 119.5(3)
C26 C25 C8 108.4(3)
C27 C26 C25 119.8(3)
C27 C26 C10 123.4(3)
C25 C26 C10 108.3(3)
C26 C27 C45 118.8(3)
C26 C27 C28 123.6(3)
C45 C27 C28 109.1(3)
C29 C28 C65 115.8(3)
C29 C28 C27 107.8(3)
C65 C28 C27 112.3(3)
C29 C28 C47 107.2(3)
C65 C28 C47 111.2(3)
C27 C28 C47 101.4(3)
C11 C29 C30 108.9(3)
C11 C29 C28 123.9(3)
C30 C29 C28 122.5(3)
C13 C30 C29 108.0(3)
C13 C30 C31 123.6(3)
C29 C30 C31 123.8(3)
C30 C31 C32 107.9(3)
C30 C31 C48 107.1(3)
C32 C31 C48 101.1(3)
C30 C31 C61 117.2(3)
C32 C31 C61 110.5(3)
C48 C31 C61 111.8(3)
C33 C32 C50 120.0(3)
C33 C32 C31 123.2(3)
C50 C32 C31 109.6(3)
C32 C33 C34 119.1(3)
C32 C33 C14 123.7(3)
C34 C33 C14 108.5(3)
C35 C34 C33 120.8(3)
C35 C34 C16 121.0(3)
C33 C34 C16 108.1(3)
C34 C35 C51 119.7(3)
C34 C35 C36 120.2(3)
C51 C35 C36 108.6(3)
C37 C36 C53 121.2(3)
C37 C36 C35 120.3(3)
C53 C36 C35 108.4(3)
C36 C37 C38 119.1(3)
C36 C37 C17 122.8(3)
C38 C37 C17 110.2(3)
C39 C38 C37 120.2(3)
C39 C38 C19 118.8(3)
C37 C38 C19 108.6(3)
C38 C39 C54 120.6(3)
C38 C39 C40 121.2(3)
C54 C39 C40 108.3(3)
C41 C40 C39 110.6(3)
C41 C40 C21 125.3(4)
C39 C40 C21 121.2(3)
C40 C41 C42 122.0(3)
C40 C41 C55 109.8(3)
C42 C41 C55 124.6(3)
C41 C42 C70 115.4(3)
C41 C42 C43 109.1(3)
C70 C42 C43 110.1(3)
C41 C42 C23 109.5(3)
C70 C42 C23 111.1(3)
C43 C42 C23 100.7(3)
C57 C43 C44 120.3(3)
C57 C43 C42 123.3(3)
C44 C43 C42 109.6(3)
C45 C44 C24 119.2(3)
C45 C44 C43 120.4(3)
C24 C44 C43 109.5(3)
C44 C45 C27 121.2(3)
C44 C45 C46 118.8(3)
C27 C45 C46 109.9(3)
C58 C46 C47 120.6(4)
C58 C46 C45 120.3(3)
C47 C46 C45 108.6(3)
C48 C47 C46 119.1(3)
C48 C47 C28 125.4(3)
C46 C47 C28 108.9(3)
C47 C48 C49 119.8(3)
C47 C48 C31 124.5(3)
C49 C48 C31 109.3(3)
C59 C49 C48 120.6(3)
C59 C49 C50 119.9(3)
C48 C49 C50 108.4(3)
C51 C50 C32 120.6(3)
C51 C50 C49 120.9(3)
C32 C50 C49 109.1(3)
C50 C51 C35 119.4(3)
C50 C51 C52 122.9(3)
C35 C51 C52 110.6(3)
C60 C52 C72 111.9(3)
C60 C52 C51 110.0(3)
C72 C52 C51 109.3(3)
C60 C52 C53 108.4(3)
C72 C52 C53 116.0(3)
C51 C52 C53 100.6(3)
C54 C53 C36 118.5(3)
C54 C53 C52 122.8(3)
C36 C53 C52 109.8(3)
C53 C54 C39 120.1(3)
C53 C54 C55 124.0(3)
C39 C54 C55 108.7(3)
C56 C55 C54 108.1(3)
C56 C55 C71 114.4(3)
C54 C55 C71 110.2(3)
C56 C55 C41 109.9(3)
C54 C55 C41 100.9(3)
C71 C55 C41 112.3(3)
C60 C56 C57 109.4(3)
C60 C56 C55 124.1(3)
C57 C56 C55 120.7(3)
C43 C57 C56 123.7(3)
C43 C57 C58 120.1(3)
C56 C57 C58 106.5(3)
C46 C58 C59 120.1(3)
C46 C58 C57 120.0(3)
C59 C58 C57 107.5(3)
C49 C59 C58 119.7(3)
C49 C59 C60 120.4(3)
C58 C59 C60 108.2(3)
C56 C60 C59 108.4(3)
C56 C60 C52 125.3(3)
C59 C60 C52 121.7(3)
F611 C61 F612 107.9(3)
F611 C61 F613 108.5(3)
F612 C61 F613 106.6(3)
F611 C61 C31 112.2(3)
F612 C61 C31 111.5(3)
F613 C61 C31 109.9(3)
F623 C62 F621 107.9(3)
F623 C62 F622 108.1(3)
F621 C62 F622 107.0(3)
F623 C62 C14 111.8(3)
F621 C62 C14 111.2(3)
F622 C62 C14 110.6(3)
F631 C63 F632 108.0(3)
F631 C63 F633 107.6(3)
F632 C63 F633 106.1(3)
F631 C63 C3 112.1(3)
F632 C63 C3 112.2(3)
F633 C63 C3 110.5(3)
F641 C64 F642 108.1(3)
F641 C64 F643 107.4(3)
F642 C64 F643 107.3(3)
F641 C64 C17 110.7(3)
F642 C64 C17 112.0(3)
F643 C64 C17 111.1(3)
F653 C65 F651 107.3(3)
F653 C65 F652 107.6(3)
F651 C65 F652 107.1(3)
F653 C65 C28 112.0(3)
F651 C65 C28 112.1(3)
F652 C65 C28 110.4(3)
F663 C66 F662 107.7(3)
F663 C66 F661 107.3(3)
F662 C66 F661 107.4(3)
F663 C66 C10 112.4(3)
F662 C66 C10 110.5(3)
F661 C66 C10 111.2(3)
F671 C67 F672 107.9(4)
F671 C67 F673 108.2(4)
F672 C67 F673 106.6(4)
F671 C67 F674 32.4(9)
F672 C67 F674 77.5(10)
F673 C67 F674 129.1(11)
F671 C67 F675 131.5(10)
F672 C67 F675 35.5(8)
F673 C67 F675 73.5(8)
F674 C67 F675 108.3(13)
F671 C67 F676 78.1(8)
F672 C67 F676 133.6(8)
F673 C67 F676 34.6(6)
F674 C67 F676 107.1(12)
F675 C67 F676 106.2(10)
F671 C67 C1 111.4(3)
F672 C67 C1 111.4(3)
F673 C67 C1 111.3(3)
F674 C67 C1 113.9(12)
F675 C67 C1 112.5(9)
F676 C67 C1 108.4(9)
F684 C68 F681 131.0(12)
F684 C68 F682 36.0(19)
F681 C68 F682 110.2(4)
F684 C68 F683 72.3(18)
F681 C68 F683 108.3(5)
F682 C68 F683 107.0(4)
F684 C68 F685 105.9(10)
F681 C68 F685 73.2(17)
F682 C68 F685 133.8(9)
F683 C68 F685 37.9(14)
F684 C68 F686 104.8(11)
F681 C68 F686 35(2)
F682 C68 F686 76(2)
F683 C68 F686 127.7(10)
F685 C68 F686 102.2(11)
F684 C68 C7 114.9(8)
F681 C68 C7 109.9(4)
F682 C68 C7 109.4(4)
F683 C68 C7 112.0(4)
F685 C68 C7 112.2(7)
F686 C68 C7 115.6(8)
F691 C69 F693 108.5(4)
F691 C69 F692 108.1(4)
F693 C69 F692 105.2(3)
F691 C69 C21 112.5(3)
F693 C69 C21 112.5(3)
F692 C69 C21 109.8(3)
F701 C70 F702 107.6(3)
F701 C70 F703 107.9(3)
F702 C70 F703 107.5(3)
F701 C70 C42 110.9(3)
F702 C70 C42 111.6(3)
F703 C70 C42 111.2(3)
F711 C71 F712 107.1(3)
F711 C71 F713 107.6(3)
F712 C71 F713 106.6(3)
F711 C71 C55 113.7(3)
F712 C71 C55 110.8(3)
F713 C71 C55 110.6(3)
F721 C72 F723 107.9(3)
F721 C72 F722 107.4(3)
F723 C72 F722 107.5(3)
F721 C72 C52 112.8(3)
F723 C72 C52 110.1(3)
F722 C72 C52 111.0(3)

loop_
_geom_bond_atom_site_label_1
_geom_bond_atom_site_label_2
_geom_bond_distance
C1 C9 1.520(5)
C1 C2 1.532(5)
C1 C5 1.543(5)
C1 C67 1.567(5)
C2 C12 1.359(5)
C2 C3 1.542(5)
C3 C15 1.518(5)
C3 C4 1.542(5)
C3 C63 1.553(5)
C4 C18 1.387(5)
C4 C5 1.404(5)
C5 C6 1.385(5)
C6 C20 1.402(5)
C6 C7 1.533(5)
C7 C8 1.511(5)
C7 C68 1.543(5)
C7 C22 1.546(5)
C8 C9 1.352(5)
C8 C25 1.463(5)
C9 C10 1.543(5)
C10 C11 1.493(5)
C10 C66 1.537(5)
C10 C26 1.545(5)
C11 C29 1.358(5)
C11 C12 1.462(5)
C12 C13 1.463(5)
C13 C30 1.365(5)
C13 C14 1.499(5)
C14 C33 1.536(5)
C14 C62 1.537(5)
C14 C15 1.545(5)
C15 C16 1.343(5)
C16 C34 1.469(5)
C16 C17 1.508(5)
C17 C64 1.533(5)
C17 C18 1.534(5)
C17 C37 1.545(5)
C18 C19 1.416(5)
C19 C20 1.382(5)
C19 C38 1.473(5)
C20 C21 1.537(5)
C21 C40 1.518(5)
C21 C22 1.536(5)
C21 C69 1.548(5)
C22 C23 1.339(5)
C23 C24 1.481(5)
C23 C42 1.545(5)
C24 C25 1.371(5)
C24 C44 1.421(5)
C25 C26 1.421(5)
C26 C27 1.375(5)
C27 C45 1.419(5)
C27 C28 1.538(5)
C28 C29 1.518(5)
C28 C65 1.538(5)
C28 C47 1.541(5)
C29 C30 1.479(5)
C30 C31 1.513(5)
C31 C32 1.541(5)
C31 C48 1.543(5)
C31 C61 1.545(5)
C32 C33 1.376(5)
C32 C50 1.422(5)
C33 C34 1.415(5)
C34 C35 1.392(5)
C35 C51 1.407(5)
C35 C36 1.469(5)
C36 C37 1.386(5)
C36 C53 1.428(5)
C37 C38 1.404(5)
C38 C39 1.386(5)
C39 C54 1.410(5)
C39 C40 1.456(5)
C40 C41 1.347(5)
C41 C42 1.513(5)
C41 C55 1.548(5)
C42 C70 1.538(5)
C42 C43 1.543(5)
C43 C57 1.358(5)
C43 C44 1.442(5)
C44 C45 1.409(5)
C45 C46 1.442(5)
C46 C58 1.383(5)
C46 C47 1.436(5)
C47 C48 1.371(5)
C48 C49 1.435(5)
C49 C59 1.381(5)
C49 C50 1.460(5)
C50 C51 1.381(5)
C51 C52 1.538(5)
C52 C60 1.504(5)
C52 C72 1.538(5)
C52 C53 1.540(5)
C53 C54 1.385(5)
C54 C55 1.532(5)
C55 C56 1.511(5)
C55 C71 1.535(5)
C56 C60 1.361(5)
C56 C57 1.459(5)
C57 C58 1.460(5)
C58 C59 1.404(5)
C59 C60 1.472(5)
C61 F611 1.322(4)
C61 F612 1.329(4)
C61 F613 1.335(4)
C62 F623 1.323(4)
C62 F621 1.332(4)
C62 F622 1.338(4)
C63 F631 1.308(5)
C63 F632 1.315(4)
C63 F633 1.325(4)
C64 F641 1.331(4)
C64 F642 1.332(4)
C64 F643 1.339(4)
C65 F653 1.312(4)
C65 F651 1.324(5)
C65 F652 1.329(4)
C66 F663 1.328(4)
C66 F662 1.335(4)
C66 F661 1.338(5)
C67 F671 1.323(5)
C67 F672 1.331(5)
C67 F673 1.333(5)
C67 F674 1.337(16)
C67 F675 1.350(14)
C67 F676 1.356(14)
C68 F684 1.305(14)
C68 F681 1.309(7)
C68 F682 1.316(6)
C68 F683 1.327(5)
C68 F685 1.336(11)
C68 F686 1.352(13)
C69 F691 1.301(5)
C69 F693 1.305(4)
C69 F692 1.324(5)
C70 F701 1.328(5)
C70 F702 1.331(5)
C70 F703 1.335(4)
C71 F711 1.304(5)
C71 F712 1.327(5)
C71 F713 1.339(4)
C72 F721 1.336(4)
C72 F723 1.336(4)
C72 F722 1.342(5)
